data_4001834
loop_
_publ_author_name
'Chen, Xu-Lin'
'Yu, Rongmin'
'Zhang, Qi-Kai'
'Zhou, Liu-Jiang'
'Wu, Xiao-Yuan'
'Zhang, Qing'
'Lu, Can-Zhong'

_publ_section_title
;
 Rational Design of Strongly Blue-Emitting Cuprous Complexes with
 Thermally Activated Delayed Fluorescence and Application in
 Solution-Processed OLEDs
;
_journal_issue 19
_journal_name_full 'Chemistry of Materials'
_journal_page_first 3910
_journal_paper_doi 10.1021/cm4024309
_journal_volume 25
_journal_year 2013
_chemical_formula_moiety 'C45.50 H38 B Cl Cu F4 N3 O P2'
_chemical_formula_sum 'C45.5 H38 B Cl Cu F4 N3 O P2'
_chemical_formula_weight 890.53
_chemical_name_systematic
; 
 ? 
;
_space_group_IT_number 2
_symmetry_cell_setting triclinic
_symmetry_space_group_name_Hall '-P 1'
_symmetry_space_group_name_H-M 'P -1'
_atom_sites_solution_hydrogens geom
_atom_sites_solution_primary direct
_atom_sites_solution_secondary difmap
_audit_creation_method SHELXL-97
_cell_angle_alpha 100.677(4)
_cell_angle_beta 94.954(6)
_cell_angle_gamma 107.203(5)
_cell_formula_units_Z 2
_cell_length_a 9.8109(14)
_cell_length_b 13.494(2)
_cell_length_c 18.885(2)
_cell_measurement_reflns_used 4605
_cell_measurement_temperature 293(2)
_cell_measurement_theta_max 27.4817
_cell_measurement_theta_min 3.0251
_cell_volume 2320.3(5)
_computing_structure_refinement 'SHELXL-97 (Sheldrick, 1997)'
_computing_structure_solution 'SHELXS-97 (Sheldrick, 1990)'
_diffrn_ambient_temperature 293(2)
_diffrn_detector_area_resol_mean 14.6306
_diffrn_measured_fraction_theta_full 0.988
_diffrn_measured_fraction_theta_max 0.988
_diffrn_measurement_device_type Mercury70
_diffrn_measurement_method CCD_Profile_fitting
_diffrn_radiation_monochromator graphite
_diffrn_radiation_source 'fine-focus sealed tube'
_diffrn_radiation_type MoK\a
_diffrn_radiation_wavelength 0.71073
_diffrn_reflns_av_R_equivalents 0.0293
_diffrn_reflns_av_sigmaI/netI 0.0455
_diffrn_reflns_limit_h_max 12
_diffrn_reflns_limit_h_min -12
_diffrn_reflns_limit_k_max 17
_diffrn_reflns_limit_k_min -17
_diffrn_reflns_limit_l_max 24
_diffrn_reflns_limit_l_min -24
_diffrn_reflns_number 24280
_diffrn_reflns_theta_full 27.49
_diffrn_reflns_theta_max 27.49
_diffrn_reflns_theta_min 2.88
_exptl_absorpt_coefficient_mu 0.649
_exptl_absorpt_correction_T_max 0.9320
_exptl_absorpt_correction_T_min 0.8866
_exptl_absorpt_correction_type multi-scan
_exptl_crystal_density_diffrn 1.275
_exptl_crystal_density_method 'not measured'
_exptl_crystal_F_000 914
_exptl_crystal_size_max 0.19
_exptl_crystal_size_mid 0.15
_exptl_crystal_size_min 0.11
_refine_diff_density_max 1.224
_refine_diff_density_min -0.411
_refine_diff_density_rms 0.086
_refine_ls_extinction_method none
_refine_ls_goodness_of_fit_ref 1.066
_refine_ls_hydrogen_treatment constr
_refine_ls_matrix_type full
_refine_ls_number_parameters 541
_refine_ls_number_reflns 10534
_refine_ls_number_restraints 0
_refine_ls_restrained_S_all 1.066
_refine_ls_R_factor_all 0.0957
_refine_ls_R_factor_gt 0.0709
_refine_ls_shift/su_max 0.001
_refine_ls_shift/su_mean 0.000
_refine_ls_structure_factor_coef Fsqd
_refine_ls_weighting_details 'calc w=1/[\s^2^(Fo^2^)+(0.1313P)^2^+1.0981P] where P=(Fo^2^+2Fc^2^)/3'
_refine_ls_weighting_scheme calc
_refine_ls_wR_factor_gt 0.2025
_refine_ls_wR_factor_ref 0.2315
_reflns_number_gt 7565
_reflns_number_total 10534
_reflns_threshold_expression >2sigma(I)
_cod_data_source_file cm4024309_si_003.cif
_cod_data_source_block cxl
_cod_depositor_comments
;
The following automatic conversions were performed:

'_exptl_absorpt_correction_type' value 'Multi-scan' changed to
'multi-scan' according to
/home/saulius/struct/CIF-dictionaries/cif_core.dic dictionary named
'cif_core.dic' version 2.4.2 from 2011-04-26.

Automatic conversion script
Id: cif_fix_values 1891 2012-01-12 08:04:46Z andrius 
;
_cod_original_cell_volume 2320.3(6)
_cod_original_sg_symbol_H-M P-1
_cod_original_formula_sum 'C45.50 H38 B Cl Cu F4 N3 O P2'
_cod_database_code 4001834

loop_
_symmetry_equiv_pos_as_xyz
'x, y, z'
'-x, -y, -z'

loop_
_atom_site_label
_atom_site_type_symbol
_atom_site_fract_x
_atom_site_fract_y
_atom_site_fract_z
_atom_site_U_iso_or_equiv
_atom_site_adp_type
_atom_site_occupancy
_atom_site_symmetry_multiplicity
_atom_site_calc_flag
_atom_site_refinement_flags
Cu Cu 0.64283(4) 0.64469(3) 0.30625(2) 0.04637(17) Uani 1 1 d .
P1 P 0.88436(10) 0.68163(8) 0.34082(5) 0.0476(2) Uani 1 1 d .
P2 P 0.56979(10) 0.58718(8) 0.18534(5) 0.0476(2) Uani 1 1 d .
N1 N 0.5094(3) 0.5767(2) 0.37677(17) 0.0492(7) Uani 1 1 d .
N2 N 0.5184(4) 0.7516(3) 0.41539(19) 0.0611(8) Uani 1 1 d .
N3 N 0.5911(3) 0.7750(2) 0.35953(18) 0.0526(7) Uani 1 1 d .
C1 C 0.7077(6) 0.9347(4) 0.3146(3) 0.0866(16) Uani 1 1 d .
H1A H 0.7264 0.8834 0.2775 0.130 Uiso 1 1 calc R
H1B H 0.7975 0.9847 0.3404 0.130 Uiso 1 1 calc R
H1C H 0.6519 0.9716 0.2924 0.130 Uiso 1 1 calc R
C2 C 0.6259(5) 0.8794(3) 0.3664(3) 0.0679(11) Uani 1 1 d .
C3 C 0.5767(9) 0.9231(5) 0.4283(4) 0.110(2) Uani 1 1 d .
H3A H 0.5866 0.9945 0.4452 0.132 Uiso 1 1 calc R
C4 C 0.5125(8) 0.8423(5) 0.4590(3) 0.102(2) Uani 1 1 d .
H4A H 0.4718 0.8474 0.5017 0.122 Uiso 1 1 calc R
C5 C 0.4650(4) 0.6454(3) 0.4219(2) 0.0530(9) Uani 1 1 d .
C6 C 0.3694(5) 0.6171(4) 0.4699(3) 0.0697(12) Uani 1 1 d .
H6A H 0.3423 0.6677 0.5008 0.084 Uiso 1 1 calc R
C7 C 0.3167(5) 0.5110(5) 0.4697(3) 0.0832(15) Uani 1 1 d .
H7A H 0.2523 0.4886 0.5013 0.100 Uiso 1 1 calc R
C8 C 0.3575(5) 0.4373(5) 0.4235(3) 0.0807(14) Uani 1 1 d .
H8A H 0.3203 0.3651 0.4228 0.097 Uiso 1 1 calc R
C9 C 0.4552(5) 0.4729(3) 0.3782(3) 0.0630(10) Uani 1 1 d .
H9A H 0.4848 0.4235 0.3474 0.076 Uiso 1 1 calc R
C10 C 0.9396(4) 0.7152(3) 0.4397(2) 0.0570(9) Uani 1 1 d .
C11 C 1.0187(5) 0.6635(4) 0.4746(2) 0.0700(12) Uani 1 1 d .
H11A H 1.0469 0.6097 0.4480 0.084 Uiso 1 1 calc R
C12 C 1.0548(6) 0.6935(5) 0.5497(3) 0.0894(16) Uani 1 1 d .
H12A H 1.1098 0.6603 0.5733 0.107 Uiso 1 1 calc R
C13 C 1.0120(7) 0.7700(5) 0.5898(3) 0.0933(18) Uani 1 1 d .
H13A H 1.0382 0.7890 0.6402 0.112 Uiso 1 1 calc R
C14 C 0.9309(7) 0.8189(5) 0.5564(3) 0.0945(17) Uani 1 1 d .
H14A H 0.9003 0.8706 0.5840 0.113 Uiso 1 1 calc R
C15 C 0.8941(6) 0.7918(4) 0.4820(3) 0.0790(13) Uani 1 1 d .
H15A H 0.8380 0.8252 0.4595 0.095 Uiso 1 1 calc R
C16 C 0.9637(4) 0.5787(3) 0.30796(19) 0.0479(8) Uani 1 1 d .
C17 C 1.1065(4) 0.5997(4) 0.2980(2) 0.0606(10) Uani 1 1 d .
H17A H 1.1673 0.6697 0.3083 0.073 Uiso 1 1 calc R
C18 C 1.1598(5) 0.5185(4) 0.2732(3) 0.0703(12) Uani 1 1 d .
H18A H 1.2556 0.5341 0.2657 0.084 Uiso 1 1 calc R
C19 C 1.0741(6) 0.4164(5) 0.2596(3) 0.0809(14) Uani 1 1 d .
H19A H 1.1117 0.3617 0.2442 0.097 Uiso 1 1 calc R
C20 C 0.9301(6) 0.3929(4) 0.2686(3) 0.0836(15) Uani 1 1 d .
H20A H 0.8704 0.3226 0.2581 0.100 Uiso 1 1 calc R
C21 C 0.8755(5) 0.4745(3) 0.2933(3) 0.0631(10) Uani 1 1 d .
H21A H 0.7792 0.4589 0.3001 0.076 Uiso 1 1 calc R
C22 C 0.9994(4) 0.7978(3) 0.3132(2) 0.0569(9) Uani 1 1 d .
C23 C 1.1224(5) 0.8720(4) 0.3583(3) 0.0724(12) Uani 1 1 d .
H23A H 1.1485 0.8616 0.4043 0.087 Uiso 1 1 calc R
C24 C 1.2049(6) 0.9589(4) 0.3367(4) 0.0862(16) Uani 1 1 d .
H24A H 1.2851 1.0070 0.3679 0.103 Uiso 1 1 calc R
C25 C 1.1693(6) 0.9749(4) 0.2693(4) 0.0909(17) Uani 1 1 d .
H25A H 1.2264 1.0334 0.2543 0.109 Uiso 1 1 calc R
C26 C 1.0475(6) 0.9038(4) 0.2225(3) 0.0794(14) Uani 1 1 d .
H26A H 1.0211 0.9154 0.1770 0.095 Uiso 1 1 calc R
C27 C 0.9671(4) 0.8159(3) 0.2454(2) 0.0582(10) Uani 1 1 d .
C28 C 0.7204(4) 0.5705(3) 0.13975(19) 0.0513(8) Uani 1 1 d .
C29 C 0.8507(4) 0.6538(3) 0.1573(2) 0.0535(9) Uani 1 1 d .
C30 C 0.9745(5) 0.6418(5) 0.1337(2) 0.0710(12) Uani 1 1 d .
H30A H 1.0603 0.6983 0.1458 0.085 Uiso 1 1 calc R
C31 C 0.9709(6) 0.5466(5) 0.0927(3) 0.0822(16) Uani 1 1 d .
H31A H 1.0554 0.5382 0.0776 0.099 Uiso 1 1 calc R
C32 C 0.8456(6) 0.4629(5) 0.0731(3) 0.0836(15) Uani 1 1 d .
H32A H 0.8449 0.3989 0.0442 0.100 Uiso 1 1 calc R
C33 C 0.7191(5) 0.4740(4) 0.0965(2) 0.0653(11) Uani 1 1 d .
H33A H 0.6337 0.4172 0.0833 0.078 Uiso 1 1 calc R
C34 C 0.5089(4) 0.6806(3) 0.1431(2) 0.0539(9) Uani 1 1 d .
C35 C 0.5430(6) 0.7007(4) 0.0765(3) 0.0727(12) Uani 1 1 d .
H35A H 0.5980 0.6649 0.0513 0.087 Uiso 1 1 calc R
C36 C 0.4961(7) 0.7733(5) 0.0474(3) 0.0967(18) Uani 1 1 d .
H36A H 0.5194 0.7863 0.0025 0.116 Uiso 1 1 calc R
C37 C 0.4149(7) 0.8269(5) 0.0846(4) 0.105(2) Uani 1 1 d .
H37A H 0.3842 0.8764 0.0651 0.126 Uiso 1 1 calc R
C38 C 0.3790(6) 0.8067(5) 0.1513(4) 0.0947(18) Uani 1 1 d .
H38A H 0.3236 0.8424 0.1763 0.114 Uiso 1 1 calc R
C39 C 0.4256(5) 0.7336(4) 0.1807(3) 0.0740(12) Uani 1 1 d .
H39A H 0.4014 0.7199 0.2253 0.089 Uiso 1 1 calc R
C40 C 0.4279(4) 0.4604(3) 0.1487(2) 0.0562(9) Uani 1 1 d .
C41 C 0.4324(6) 0.3748(4) 0.1798(3) 0.0761(13) Uani 1 1 d .
H41A H 0.5052 0.3833 0.2176 0.091 Uiso 1 1 calc R
C42 C 0.3258(8) 0.2762(4) 0.1533(4) 0.1011(19) Uani 1 1 d .
H42A H 0.3278 0.2195 0.1743 0.121 Uiso 1 1 calc R
C43 C 0.2195(7) 0.2614(5) 0.0977(4) 0.104(2) Uani 1 1 d .
H43A H 0.1501 0.1950 0.0804 0.125 Uiso 1 1 calc R
C44 C 0.2155(6) 0.3457(5) 0.0674(3) 0.0948(18) Uani 1 1 d .
H44A H 0.1425 0.3360 0.0295 0.114 Uiso 1 1 calc R
C45 C 0.3193(5) 0.4455(4) 0.0926(2) 0.0670(11) Uani 1 1 d .
H45A H 0.3152 0.5019 0.0715 0.080 Uiso 1 1 calc R
O1 O 0.8432(3) 0.7480(2) 0.19869(16) 0.0595(7) Uani 1 1 d .
B1 B 0.5376(8) 0.1987(5) 0.3297(4) 0.0847(17) Uani 1 1 d .
F1 F 0.5122(8) 0.1278(6) 0.2670(3) 0.213(3) Uani 1 1 d .
F2 F 0.4090(5) 0.2108(4) 0.3399(5) 0.215(4) Uani 1 1 d .
F3 F 0.6309(5) 0.2981(3) 0.3378(4) 0.164(2) Uani 1 1 d .
F4 F 0.5726(7) 0.1537(4) 0.3815(3) 0.1542(19) Uani 1 1 d .
Cl1 Cl 0.3067(18) 0.8692(12) -0.0890(6) 0.413(10) Uani 0.50 1 d P
Cl2 Cl 0.0983(6) 0.8946(4) -0.1883(3) 0.1453(16) Uani 0.50 1 d P
C46 C 0.248(3) 0.9279(19) -0.1451(11) 0.223(14) Uani 0.50 1 d P
H46A H 0.2645 0.9998 -0.1178 0.267 Uiso 0.50 1 calc PR
H46B H 0.3131 0.9336 -0.1810 0.267 Uiso 0.50 1 calc PR

loop_
_atom_site_aniso_label
_atom_site_aniso_U_11
_atom_site_aniso_U_22
_atom_site_aniso_U_33
_atom_site_aniso_U_23
_atom_site_aniso_U_13
_atom_site_aniso_U_12
Cu 0.0408(3) 0.0499(3) 0.0504(3) 0.01024(19) 0.01227(19) 0.01635(19)
P1 0.0363(5) 0.0513(5) 0.0539(5) 0.0105(4) 0.0073(4) 0.0127(4)
P2 0.0397(5) 0.0583(5) 0.0471(5) 0.0099(4) 0.0087(4) 0.0191(4)
N1 0.0442(16) 0.0519(16) 0.0556(17) 0.0190(13) 0.0125(13) 0.0155(13)
N2 0.074(2) 0.063(2) 0.0586(19) 0.0150(15) 0.0249(17) 0.0358(18)
N3 0.0557(18) 0.0499(17) 0.0596(18) 0.0137(14) 0.0176(15) 0.0247(14)
C1 0.098(4) 0.055(3) 0.114(4) 0.030(3) 0.038(3) 0.024(3)
C2 0.080(3) 0.049(2) 0.082(3) 0.013(2) 0.020(2) 0.029(2)
C3 0.186(7) 0.067(3) 0.107(4) 0.020(3) 0.068(5) 0.070(4)
C4 0.163(6) 0.080(3) 0.096(4) 0.024(3) 0.073(4) 0.071(4)
C5 0.047(2) 0.066(2) 0.053(2) 0.0199(17) 0.0127(16) 0.0227(18)
C6 0.059(3) 0.101(4) 0.065(3) 0.034(2) 0.025(2) 0.034(2)
C7 0.056(3) 0.123(5) 0.084(3) 0.055(3) 0.025(2) 0.024(3)
C8 0.065(3) 0.082(3) 0.093(4) 0.043(3) 0.012(3) 0.006(3)
C9 0.059(2) 0.057(2) 0.073(3) 0.025(2) 0.008(2) 0.0118(19)
C10 0.044(2) 0.064(2) 0.057(2) 0.0115(18) 0.0068(17) 0.0107(17)
C11 0.056(2) 0.093(3) 0.063(3) 0.019(2) 0.008(2) 0.026(2)
C12 0.085(4) 0.123(5) 0.064(3) 0.030(3) 0.011(3) 0.034(3)
C13 0.088(4) 0.122(5) 0.055(3) 0.006(3) 0.007(3) 0.019(4)
C14 0.103(4) 0.103(4) 0.067(3) -0.013(3) 0.008(3) 0.038(4)
C15 0.078(3) 0.080(3) 0.072(3) 0.000(2) 0.002(2) 0.029(3)
C16 0.0442(19) 0.056(2) 0.0463(18) 0.0131(15) 0.0087(15) 0.0187(16)
C17 0.041(2) 0.073(3) 0.071(3) 0.017(2) 0.0131(18) 0.0216(19)
C18 0.060(3) 0.096(4) 0.071(3) 0.022(2) 0.019(2) 0.044(3)
C19 0.089(4) 0.091(4) 0.080(3) 0.013(3) 0.019(3) 0.057(3)
C20 0.085(3) 0.058(3) 0.113(4) 0.020(3) 0.015(3) 0.029(2)
C21 0.056(2) 0.058(2) 0.080(3) 0.020(2) 0.013(2) 0.0211(19)
C22 0.0411(19) 0.054(2) 0.072(3) 0.0101(18) 0.0096(18) 0.0121(16)
C23 0.053(2) 0.058(2) 0.092(3) 0.013(2) 0.004(2) 0.001(2)
C24 0.059(3) 0.063(3) 0.114(4) 0.013(3) 0.008(3) -0.007(2)
C25 0.075(3) 0.062(3) 0.127(5) 0.027(3) 0.031(3) -0.001(2)
C26 0.070(3) 0.076(3) 0.096(4) 0.036(3) 0.030(3) 0.013(2)
C27 0.043(2) 0.054(2) 0.078(3) 0.0156(19) 0.0183(19) 0.0128(17)
C28 0.049(2) 0.070(2) 0.0419(18) 0.0124(16) 0.0090(15) 0.0289(18)
C29 0.050(2) 0.071(2) 0.0462(19) 0.0158(17) 0.0124(16) 0.0264(19)
C30 0.050(2) 0.112(4) 0.053(2) 0.017(2) 0.0145(18) 0.029(2)
C31 0.063(3) 0.132(5) 0.060(3) 0.006(3) 0.019(2) 0.051(3)
C32 0.089(4) 0.110(4) 0.061(3) 0.000(3) 0.019(3) 0.055(3)
C33 0.066(3) 0.079(3) 0.054(2) 0.007(2) 0.0132(19) 0.031(2)
C34 0.0398(19) 0.062(2) 0.059(2) 0.0128(17) 0.0019(16) 0.0172(17)
C35 0.078(3) 0.078(3) 0.068(3) 0.022(2) 0.007(2) 0.032(3)
C36 0.115(5) 0.102(4) 0.091(4) 0.046(3) 0.011(3) 0.046(4)
C37 0.108(5) 0.094(4) 0.128(5) 0.043(4) -0.003(4) 0.050(4)
C38 0.078(4) 0.096(4) 0.127(5) 0.022(4) 0.006(3) 0.056(3)
C39 0.061(3) 0.088(3) 0.087(3) 0.025(3) 0.015(2) 0.039(2)
C40 0.048(2) 0.062(2) 0.057(2) 0.0079(17) 0.0128(17) 0.0172(18)
C41 0.085(3) 0.064(3) 0.072(3) 0.013(2) 0.007(2) 0.017(2)
C42 0.128(5) 0.059(3) 0.102(4) 0.017(3) 0.015(4) 0.009(3)
C43 0.090(4) 0.081(4) 0.109(5) 0.000(3) 0.008(4) -0.006(3)
C44 0.066(3) 0.103(4) 0.085(4) -0.008(3) -0.006(3) 0.005(3)
C45 0.049(2) 0.081(3) 0.065(2) 0.009(2) 0.0041(19) 0.016(2)
O1 0.0439(14) 0.0683(17) 0.0700(17) 0.0210(14) 0.0151(13) 0.0182(13)
B1 0.085(4) 0.060(3) 0.105(5) 0.025(3) 0.020(4) 0.013(3)
F1 0.231(7) 0.243(7) 0.129(4) -0.023(5) 0.026(5) 0.060(6)
F2 0.094(3) 0.094(3) 0.427(11) 0.004(5) 0.045(5) 0.016(2)
F3 0.102(3) 0.096(3) 0.310(7) 0.101(4) 0.061(4) 0.015(2)
F4 0.243(6) 0.122(3) 0.122(3) 0.062(3) 0.039(3) 0.070(4)
Cl1 0.499(19) 0.462(17) 0.270(10) 0.255(12) -0.110(12) 0.083(15)
Cl2 0.167(4) 0.127(3) 0.163(4) 0.041(3) 0.036(3) 0.071(3)
C46 0.25(3) 0.19(2) 0.128(15) 0.045(14) -0.071(17) -0.07(2)

loop_
_atom_type_symbol
_atom_type_description
_atom_type_scat_dispersion_real
_atom_type_scat_dispersion_imag
_atom_type_scat_source
C C 0.0033 0.0016 'International Tables Vol C Tables 4.2.6.8 and 6.1.1.4'
H H 0.0000 0.0000 'International Tables Vol C Tables 4.2.6.8 and 6.1.1.4'
B B 0.0013 0.0007 'International Tables Vol C Tables 4.2.6.8 and 6.1.1.4'
N N 0.0061 0.0033 'International Tables Vol C Tables 4.2.6.8 and 6.1.1.4'
O O 0.0106 0.0060 'International Tables Vol C Tables 4.2.6.8 and 6.1.1.4'
F F 0.0171 0.0103 'International Tables Vol C Tables 4.2.6.8 and 6.1.1.4'
P P 0.1023 0.0942 'International Tables Vol C Tables 4.2.6.8 and 6.1.1.4'
Cl Cl 0.1484 0.1585 'International Tables Vol C Tables 4.2.6.8 and 6.1.1.4'
Cu Cu 0.3201 1.2651 'International Tables Vol C Tables 4.2.6.8 and 6.1.1.4'

loop_
_geom_angle_atom_site_label_1
_geom_angle_atom_site_label_2
_geom_angle_atom_site_label_3
_geom_angle
N3 Cu N1 78.82(12)
N3 Cu P2 117.95(10)
N1 Cu P2 118.68(9)
N3 Cu P1 106.02(10)
N1 Cu P1 115.64(9)
P2 Cu P1 114.33(4)
C16 P1 C10 104.08(18)
C16 P1 C22 102.62(18)
C10 P1 C22 102.20(19)
C16 P1 Cu 117.40(12)
C10 P1 Cu 113.90(13)
C22 P1 Cu 114.79(13)
C34 P2 C28 104.76(18)
C34 P2 C40 103.54(18)
C28 P2 C40 102.83(19)
C34 P2 Cu 113.79(14)
C28 P2 Cu 109.85(12)
C40 P2 Cu 120.49(14)
C5 N1 C9 117.2(3)
C5 N1 Cu 114.4(2)
C9 N1 Cu 128.2(3)
N3 N2 C4 110.3(4)
N3 N2 C5 119.8(3)
C4 N2 C5 129.9(4)
C2 N3 N2 106.6(3)
C2 N3 Cu 140.9(3)
N2 N3 Cu 111.1(2)
N3 C2 C3 109.2(4)
N3 C2 C1 122.1(4)
C3 C2 C1 128.7(4)
C4 C3 C2 107.1(4)
C3 C4 N2 106.8(5)
N1 C5 C6 124.3(4)
N1 C5 N2 114.9(3)
C6 C5 N2 120.8(4)
C7 C6 C5 116.8(5)
C6 C7 C8 120.9(4)
C7 C8 C9 118.4(5)
N1 C9 C8 122.4(5)
C11 C10 C15 118.5(4)
C11 C10 P1 122.7(3)
C15 C10 P1 118.7(3)
C12 C11 C10 118.8(5)
C13 C12 C11 121.7(6)
C12 C13 C14 120.0(5)
C13 C14 C15 119.9(5)
C14 C15 C10 121.0(5)
C21 C16 C17 118.8(4)
C21 C16 P1 117.5(3)
C17 C16 P1 123.7(3)
C18 C17 C16 120.9(4)
C19 C18 C17 120.4(4)
C18 C19 C20 120.0(4)
C21 C20 C19 119.8(5)
C16 C21 C20 120.0(4)
C27 C22 C23 116.6(4)
C27 C22 P1 120.1(3)
C23 C22 P1 123.3(4)
C24 C23 C22 122.0(5)
C25 C24 C23 119.9(5)
C24 C25 C26 120.3(5)
C27 C26 C25 118.6(5)
C22 C27 C26 122.6(4)
C22 C27 O1 119.9(4)
C26 C27 O1 117.4(4)
C29 C28 C33 117.9(4)
C29 C28 P2 117.9(3)
C33 C28 P2 123.5(3)
C30 C29 O1 123.8(4)
C30 C29 C28 121.4(4)
O1 C29 C28 114.8(3)
C31 C30 C29 119.5(5)
C30 C31 C32 121.4(4)
C31 C32 C33 119.7(5)
C32 C33 C28 120.0(5)
C35 C34 C39 119.7(4)
C35 C34 P2 122.7(3)
C39 C34 P2 117.6(3)
C36 C35 C34 120.5(5)
C37 C36 C35 120.1(6)
C36 C37 C38 119.9(5)
C39 C38 C37 120.1(5)
C38 C39 C34 119.7(5)
C45 C40 C41 119.3(4)
C45 C40 P2 123.5(4)
C41 C40 P2 117.2(3)
C42 C41 C40 119.0(5)
C43 C42 C41 121.6(6)
C42 C43 C44 119.1(6)
C43 C44 C45 121.1(6)
C40 C45 C44 119.8(5)
C29 O1 C27 118.0(3)
F4 B1 F1 107.1(6)
F4 B1 F2 106.3(7)
F1 B1 F2 105.2(7)
F4 B1 F3 110.7(6)
F1 B1 F3 120.5(7)
F2 B1 F3 106.0(5)
Cl2 C46 Cl1 127.8(15)

loop_
_geom_bond_atom_site_label_1
_geom_bond_atom_site_label_2
_geom_bond_distance
Cu N3 2.079(3)
Cu N1 2.091(3)
Cu P2 2.2498(11)
Cu P1 2.2810(10)
P1 C16 1.823(4)
P1 C10 1.831(4)
P1 C22 1.833(4)
P2 C34 1.821(4)
P2 C28 1.822(4)
P2 C40 1.824(4)
N1 C5 1.336(5)
N1 C9 1.350(5)
N2 N3 1.357(5)
N2 C4 1.362(6)
N2 C5 1.405(5)
N3 C2 1.326(5)
C1 C2 1.486(7)
C2 C3 1.400(7)
C3 C4 1.346(8)
C5 C6 1.383(6)
C6 C7 1.370(8)
C7 C8 1.374(8)
C8 C9 1.380(7)
C10 C11 1.388(6)
C10 C15 1.391(6)
C11 C12 1.385(7)
C12 C13 1.355(9)
C13 C14 1.357(9)
C14 C15 1.373(8)
C16 C21 1.378(6)
C16 C17 1.382(5)
C17 C18 1.372(6)
C18 C19 1.348(7)
C19 C20 1.386(8)
C20 C21 1.386(6)
C22 C27 1.376(6)
C22 C23 1.406(6)
C23 C24 1.368(7)
C24 C25 1.364(8)
C25 C26 1.398(8)
C26 C27 1.382(6)
C27 O1 1.397(5)
C28 C29 1.395(6)
C28 C33 1.399(6)
C29 C30 1.372(6)
C29 O1 1.389(5)
C30 C31 1.361(7)
C31 C32 1.367(8)
C32 C33 1.392(6)
C34 C35 1.382(6)
C34 C39 1.394(6)
C35 C36 1.378(7)
C36 C37 1.378(9)
C37 C38 1.390(9)
C38 C39 1.384(7)
C40 C45 1.378(6)
C40 C41 1.400(6)
C41 C42 1.397(7)
C42 C43 1.356(9)
C43 C44 1.373(10)
C44 C45 1.395(7)
B1 F4 1.315(8)
B1 F1 1.330(9)
B1 F2 1.345(8)
B1 F3 1.355(7)
Cl1 C46 1.60(2)
Cl2 C46 1.51(2)
